data_4132010
loop_
_publ_author_name
'Arnold, Andreas M.'
'P\"othig, Alexander'
'Drees, Markus'
'Gulder, Tanja'

_publ_section_title
;
 NXS, Morpholine, and HFIP: The Ideal Combination for Biomimetic
 Haliranium-Induced Polyene Cyclizations.
;
_journal_issue 12
_journal_name_full 'Journal of the American Chemical Society'
_journal_page_first 4344
_journal_page_last 4353
_journal_paper_doi 10.1021/jacs.8b00113
_journal_volume 140
_journal_year 2018
_chemical_compound_source 'see text'
_chemical_formula_moiety 'C13 H19 Br F6 O2'
_chemical_formula_sum 'C13 H19 Br F6 O2'
_chemical_formula_weight 401.18
_space_group_IT_number 14
_space_group_name_Hall '-P 2yn'
_space_group_name_H-M_alt 'P 1 21/n 1'
_symmetry_cell_setting monoclinic
_symmetry_Int_Tables_number 14
_symmetry_space_group_name_Hall '-P 2yn'
_symmetry_space_group_name_H-M 'P 1 21/n 1'
_atom_sites_solution_hydrogens mixed
_cell_angle_alpha 90
_cell_angle_beta 95.885(15)
_cell_angle_gamma 90
_cell_formula_units_Z 4
_cell_length_a 7.071(2)
_cell_length_b 21.450(8)
_cell_length_c 10.258(3)
_cell_measurement_reflns_used 8972
_cell_measurement_temperature 100
_cell_measurement_theta_max 30.0245
_cell_measurement_theta_min 3.0477
_cell_volume 1547.7(9)
_computing_cell_refinement 'SAINT (Bruker, 2015)'
_computing_data_collection 'APEX III Control Software (Bruker, 2015)'
_computing_data_reduction 'SAINT (Bruker, 2015)'
_computing_molecular_graphics 'PLATON (Spek, 2011)'
_computing_publication_material 'PLATON (Spek, 2011), enCIFer (Allen, 2014)'
_computing_structure_refinement 'SHELXL2014 (Sheldrick, 2014), SHELXLE (Huebschle, 2011)'
_computing_structure_solution 'SHELXS97 (Sheldrick, 1997)'
_diffrn_ambient_temperature 100
_diffrn_detector ' CCD '
_diffrn_detector_area_resol_mean 16
_diffrn_measured_fraction_theta_full 1.000
_diffrn_measured_fraction_theta_max 1.000
_diffrn_measurement_device ' \k-geometry diffractometer '
_diffrn_measurement_device_type ' Apex II CCD '
_diffrn_measurement_method ' phi- and omega-rotation '
_diffrn_radiation_monochromator 'Triumph monochromator'
_diffrn_radiation_probe x-ray
_diffrn_radiation_source 'fine-focus sealed tube'
_diffrn_radiation_type MoK\a
_diffrn_radiation_wavelength 0.71073
_diffrn_reflns_av_R_equivalents 0.0371
_diffrn_reflns_av_unetI/netI 0.0209
_diffrn_reflns_limit_h_max 8
_diffrn_reflns_limit_h_min -8
_diffrn_reflns_limit_k_max 25
_diffrn_reflns_limit_k_min -25
_diffrn_reflns_limit_l_max 12
_diffrn_reflns_limit_l_min -12
_diffrn_reflns_number 38407
_diffrn_reflns_reduction_process
;
;
_diffrn_reflns_theta_full 25.02
_diffrn_reflns_theta_max 25.02
_diffrn_reflns_theta_min 2.21
_exptl_absorpt_coefficient_mu 2.723
_exptl_absorpt_correction_T_max 0.7453
_exptl_absorpt_correction_T_min 0.5943
_exptl_absorpt_correction_type multi-scan
_exptl_absorpt_process_details 'SADABS 2014/5, Bruker, 2014'
_exptl_crystal_colour 'clear colourless'
_exptl_crystal_density_diffrn 1.722
_exptl_crystal_density_method 'Not Measured'
_exptl_crystal_description block
_exptl_crystal_F_000 808
_exptl_crystal_size_max 0.369
_exptl_crystal_size_mid 0.155
_exptl_crystal_size_min 0.135
_refine_diff_density_max 1.389
_refine_diff_density_min -0.554
_refine_diff_density_rms 0.105
_refine_ls_extinction_method none
_refine_ls_goodness_of_fit_ref 1.087
_refine_ls_hydrogen_treatment mixed
_refine_ls_matrix_type full
_refine_ls_number_parameters 205
_refine_ls_number_reflns 2729
_refine_ls_number_restraints 1
_refine_ls_restrained_S_all 1.087
_refine_ls_R_factor_all 0.0495
_refine_ls_R_factor_gt 0.0440
_refine_ls_shift/su_max 0.001
_refine_ls_shift/su_mean 0.000
_refine_ls_structure_factor_coef Fsqd
_refine_ls_weighting_details 'W=1/[\S^2^(FO^2^)+(0.0758P)^2^+1.7780P] WHERE P=(FO^2^+2FC^2^)/3'
_refine_ls_weighting_scheme calc
_refine_ls_wR_factor_gt 0.1157
_refine_ls_wR_factor_ref 0.1185
_reflns_number_gt 2396
_reflns_number_total 2729
_reflns_threshold_expression I>2\s(I)
_cod_data_source_file ja8b00113_si_004.cif
_cod_data_source_block arnan3_0m-auto
_cod_original_sg_symbol_H-M 'P 21/n'
_cod_database_code 4132010

loop_
_space_group_symop_id
_space_group_symop_operation_xyz
1 x,y,z
2 1/2-x,1/2+y,1/2-z
3 -x,-y,-z
4 1/2+x,1/2-y,1/2+z

loop_
_atom_site_aniso_label
_atom_site_aniso_U_11
_atom_site_aniso_U_22
_atom_site_aniso_U_33
_atom_site_aniso_U_23
_atom_site_aniso_U_13
_atom_site_aniso_U_12
Br1 0.0201(2) 0.0427(3) 0.0198(2) 0.0023(1) 0.0009(2) -0.0001(2)
F1 0.0312(13) 0.0735(18) 0.0539(15) -0.0092(14) 0.0263(12) -0.0175(13)
F2 0.0250(11) 0.0697(17) 0.0340(12) 0.0020(12) -0.0079(10) -0.0154(12)
F3 0.0429(14) 0.0587(17) 0.0355(12) 0.0138(12) -0.0007(11) -0.0200(12)
F4 0.0446(14) 0.0628(17) 0.0197(11) -0.0102(11) 0.0014(10) 0.0020(12)
F5 0.0596(16) 0.0472(15) 0.0358(13) 0.0068(11) 0.0087(12) 0.0143(13)
F6 0.0230(11) 0.0496(15) 0.0510(14) -0.0073(11) 0.0140(10) 0.0007(11)
O1 0.0190(13) 0.061(2) 0.0235(13) 0.0030(13) -0.0066(10) -0.0033(13)
O2 0.0168(12) 0.0403(15) 0.0114(10) -0.0001(10) 0.0004(9) -0.0014(11)
C1 0.0109(15) 0.044(2) 0.0086(14) -0.0011(14) 0.0014(12) 0.0059(15)
C2 0.0104(15) 0.045(2) 0.0131(15) -0.0001(14) 0.0017(12) 0.0052(15)
C3 0.0137(16) 0.033(2) 0.0145(14) -0.0025(13) 0.0024(12) 0.0020(14)
C4 0.0136(16) 0.040(2) 0.0138(15) 0.0018(14) 0.0011(12) 0.0040(15)
C5 0.0117(16) 0.044(2) 0.0129(15) 0.0015(14) -0.0006(12) 0.0048(15)
C6 0.0132(16) 0.041(2) 0.0101(14) -0.0035(14) 0.0032(12) 0.0045(15)
C7 0.0110(16) 0.055(3) 0.0158(16) -0.0008(15) -0.0004(13) 0.0039(16)
C8 0.0172(18) 0.043(2) 0.0218(18) -0.0015(15) 0.0017(15) 0.0092(16)
C9 0.0182(17) 0.046(2) 0.0173(16) 0.0039(16) -0.0007(13) 0.0060(17)
C10 0.0192(17) 0.052(3) 0.0106(15) -0.0013(15) 0.0054(13) 0.0037(16)
C11 0.0198(17) 0.040(2) 0.0142(15) 0.0016(14) -0.0012(13) -0.0039(16)
C12 0.028(2) 0.056(3) 0.0230(18) 0.0010(18) 0.0024(16) -0.0082(19)
C13 0.0261(19) 0.039(2) 0.0202(17) 0.0008(16) 0.0009(15) 0.0013(17)

loop_
_atom_site_label
_atom_site_type_symbol
_atom_site_thermal_displace_type
_atom_site_fract_x
_atom_site_fract_y
_atom_site_fract_z
_atom_site_occupancy
_atom_site_U_iso_or_equiv
_atom_site_calc_flag
_atom_site_refinement_flags
Br1 Br Uani 0.34011(5) 0.48610(2) 0.72038(3) 1.000 0.0276(1) d .
F1 F Uani 0.9915(3) 0.78868(14) 0.5394(3) 1.000 0.0514(9) d .
F2 F Uani 0.9956(3) 0.83307(13) 0.7271(2) 1.000 0.0437(8) d .
F3 F Uani 0.8595(3) 0.87768(13) 0.5542(2) 1.000 0.0460(8) d .
F4 F Uani 0.6537(3) 0.84713(12) 0.8276(2) 1.000 0.0425(8) d .
F5 F Uani 0.5251(4) 0.88352(12) 0.6457(2) 1.000 0.0473(8) d .
F6 F Uani 0.4125(3) 0.80149(12) 0.7280(2) 1.000 0.0405(8) d .
O1 O Uani 1.0623(4) 0.68929(14) 0.8422(3) 1.000 0.0351(9) d D
O2 O Uani 0.7457(3) 0.73645(12) 0.7092(2) 1.000 0.0229(7) d .
C1 C Uani 0.7633(4) 0.63141(17) 0.7723(3) 1.000 0.0211(10) d .
C2 C Uani 0.6838(4) 0.56332(19) 0.7684(3) 1.000 0.0228(10) d .
C3 C Uani 0.4664(4) 0.56854(17) 0.7313(3) 1.000 0.0203(10) d .
C4 C Uani 0.4108(5) 0.60375(17) 0.6045(3) 1.000 0.0225(10) d .
C5 C Uani 0.4772(4) 0.67062(18) 0.6247(3) 1.000 0.0230(10) d .
C6 C Uani 0.6940(4) 0.67413(18) 0.6540(3) 1.000 0.0213(10) d .
C7 C Uani 0.9818(5) 0.6311(2) 0.8010(3) 1.000 0.0274(13) d .
C8 C Uani 0.7770(5) 0.51994(19) 0.6750(4) 1.000 0.0274(11) d .
C9 C Uani 0.7168(5) 0.5363(2) 0.9082(3) 1.000 0.0273(10) d .
C10 C Uani 0.7926(5) 0.6640(2) 0.5301(3) 1.000 0.0270(13) d .
C11 C Uani 0.7018(5) 0.79046(18) 0.6345(3) 1.000 0.0249(10) d .
C12 C Uani 0.8878(6) 0.8231(2) 0.6134(4) 1.000 0.0357(13) d .
C13 C Uani 0.5733(5) 0.83097(19) 0.7095(3) 1.000 0.0285(11) d .
H1 H Uiso 0.71480 0.65130 0.85050 1.000 0.0250 c RU
H2 H Uiso 0.994(7) 0.7190(18) 0.813(5) 1.000 0.0650 d DU
H3 H Uiso 0.41320 0.59220 0.80320 1.000 0.0240 c RU
H4A H Uiso 0.47150 0.58450 0.53160 1.000 0.0270 c RU
H4B H Uiso 0.27120 0.60250 0.58260 1.000 0.0270 c RU
H5A H Uiso 0.41680 0.68910 0.69850 1.000 0.0270 c RU
H5B H Uiso 0.43710 0.69520 0.54500 1.000 0.0270 c RU
H7A H Uiso 1.01790 0.59980 0.86990 1.000 0.0330 c RU
H7B H Uiso 1.03760 0.61780 0.72090 1.000 0.0330 c RU
H8A H Uiso 0.74810 0.53470 0.58480 1.000 0.0410 c RU
H8B H Uiso 0.72750 0.47760 0.68270 1.000 0.0410 c RU
H8C H Uiso 0.91500 0.51980 0.69790 1.000 0.0410 c RU
H9A H Uiso 0.64990 0.49640 0.91140 1.000 0.0410 c RU
H9B H Uiso 0.66820 0.56550 0.97020 1.000 0.0410 c RU
H9C H Uiso 0.85320 0.52970 0.93170 1.000 0.0410 c RU
H10A H Uiso 0.76560 0.62180 0.49660 1.000 0.0410 c RU
H10B H Uiso 0.93020 0.66920 0.55060 1.000 0.0410 c RU
H10C H Uiso 0.74550 0.69460 0.46350 1.000 0.0410 c RU
H11 H Uiso 0.63350 0.77860 0.54790 1.000 0.0300 c RU

loop_
_atom_type_symbol
_atom_type_description
_atom_type_scat_dispersion_real
_atom_type_scat_dispersion_imag
_atom_type_scat_source
C C 0.0033 0.0016 ' International Tables Vol C Tables 4.2.6.8 and 6.1.1.4'
H H 0.0000 0.0000 ' International Tables Vol C Tables 4.2.6.8 and 6.1.1.4'
Br Br -0.2901 2.4595 ' International Tables Vol C Tables 4.2.6.8 and 6.1.1.4'
F F 0.0171 0.0103 ' International Tables Vol C Tables 4.2.6.8 and 6.1.1.4'
O O 0.0106 0.0060 ' International Tables Vol C Tables 4.2.6.8 and 6.1.1.4'

loop_
_geom_angle_atom_site_label_1
_geom_angle_atom_site_label_2
_geom_angle_atom_site_label_3
_geom_angle
_geom_angle_publ_flag
C6 O2 C11 120.2(2) yes
C7 O1 H2 111(3) no
C2 C1 C6 116.5(3) no
C2 C1 C7 110.6(3) no
C6 C1 C7 112.3(3) no
C1 C2 C3 106.5(3) no
C1 C2 C8 114.0(3) no
C3 C2 C8 111.7(3) no
C3 C2 C9 107.9(3) no
C8 C2 C9 108.6(3) no
C1 C2 C9 107.9(3) no
Br1 C3 C2 112.3(2) yes
Br1 C3 C4 108.7(2) yes
C2 C3 C4 114.1(3) no
C3 C4 C5 107.7(3) no
C4 C5 C6 111.3(3) no
O2 C6 C5 108.8(3) yes
O2 C6 C10 109.3(3) yes
C1 C6 C5 110.6(3) no
C1 C6 C10 115.5(3) no
C5 C6 C10 111.3(3) no
O2 C6 C1 100.8(2) yes
O1 C7 C1 114.6(3) yes
O2 C11 C13 107.8(3) yes
C12 C11 C13 112.2(3) no
O2 C11 C12 108.1(3) yes
F1 C12 F2 106.7(3) yes
F1 C12 F3 107.2(3) yes
F2 C12 F3 107.6(3) yes
F2 C12 C11 111.8(3) yes
F1 C12 C11 111.1(3) yes
F3 C12 C11 112.3(3) yes
F4 C13 F6 106.6(3) yes
F4 C13 C11 112.8(3) yes
F4 C13 F5 106.9(3) yes
F5 C13 C11 111.8(3) yes
F6 C13 C11 111.3(3) yes
F5 C13 F6 107.0(3) yes
C2 C1 H1 105.00 no
C6 C1 H1 106.00 no
C7 C1 H1 106.00 no
Br1 C3 H3 107.00 no
C2 C3 H3 107.00 no
C4 C3 H3 107.00 no
C3 C4 H4A 110.00 no
C3 C4 H4B 110.00 no
C5 C4 H4A 110.00 no
C5 C4 H4B 110.00 no
H4A C4 H4B 108.00 no
C4 C5 H5A 109.00 no
C4 C5 H5B 109.00 no
C6 C5 H5A 109.00 no
C6 C5 H5B 109.00 no
H5A C5 H5B 108.00 no
O1 C7 H7A 109.00 no
O1 C7 H7B 109.00 no
C1 C7 H7A 109.00 no
C1 C7 H7B 109.00 no
H7A C7 H7B 108.00 no
C2 C8 H8A 109.00 no
C2 C8 H8B 109.00 no
C2 C8 H8C 109.00 no
H8A C8 H8B 110.00 no
H8A C8 H8C 109.00 no
H8B C8 H8C 109.00 no
C2 C9 H9A 109.00 no
C2 C9 H9B 109.00 no
C2 C9 H9C 110.00 no
H9A C9 H9B 110.00 no
H9A C9 H9C 109.00 no
H9B C9 H9C 110.00 no
C6 C10 H10A 110.00 no
C6 C10 H10B 109.00 no
C6 C10 H10C 109.00 no
H10A C10 H10B 109.00 no
H10A C10 H10C 110.00 no
H10B C10 H10C 109.00 no
O2 C11 H11 110.00 no
C12 C11 H11 110.00 no
C13 C11 H11 110.00 no

loop_
_geom_bond_atom_site_label_1
_geom_bond_atom_site_label_2
_geom_bond_distance
_geom_bond_publ_flag
Br1 C3 1.979(4) yes
F1 C12 1.332(5) yes
F2 C12 1.343(5) yes
F3 C12 1.325(5) yes
F4 C13 1.330(4) yes
F5 C13 1.330(5) yes
F6 C13 1.332(4) yes
O1 C7 1.418(5) yes
O2 C6 1.483(5) yes
O2 C11 1.406(4) yes
O1 H2 0.84(4) no
C1 C2 1.564(5) no
C1 C6 1.559(5) no
C1 C7 1.543(5) no
C2 C3 1.549(4) no
C2 C8 1.532(5) no
C2 C9 1.542(5) no
C3 C4 1.521(5) no
C4 C5 1.517(5) no
C5 C6 1.534(4) no
C6 C10 1.527(4) no
C11 C12 1.525(6) no
C11 C13 1.522(5) no
C1 H1 1.0000 no
C3 H3 1.0000 no
C4 H4A 0.9900 no
C4 H4B 0.9900 no
C5 H5A 0.9900 no
C5 H5B 0.9900 no
C7 H7A 0.9900 no
C7 H7B 0.9900 no
C8 H8A 0.9800 no
C8 H8B 0.9800 no
C8 H8C 0.9800 no
C9 H9A 0.9800 no
C9 H9B 0.9800 no
C9 H9C 0.9800 no
C10 H10A 0.9800 no
C10 H10B 0.9800 no
C10 H10C 0.9800 no
C11 H11 1.0000 no

loop_
_geom_hbond_atom_site_label_D
_geom_hbond_atom_site_label_H
_geom_hbond_atom_site_label_A
_geom_hbond_distance_DH
_geom_hbond_distance_HA
_geom_hbond_distance_DA
_geom_hbond_angle_DHA
_geom_hbond_site_symmetry_A
_geom_hbond_publ_flag
O1 H2 O2 0.84(4) 1.99(5) 2.696(4) 141(4) . yes
C5 H5A F6 0.9900 2.4300 3.052(5) 120.00 . yes
C8 H8B Br1 0.9800 2.8100 3.253(4) 108.00 . yes
C9 H9A Br1 0.9800 2.7900 3.304(4) 113.00 . yes
C11 H11 O1 1.0000 2.2300 3.090(5) 144.00 4_464 yes

loop_
_geom_torsion_atom_site_label_1
_geom_torsion_atom_site_label_2
_geom_torsion_atom_site_label_3
_geom_torsion_atom_site_label_4
_geom_torsion
_geom_torsion_publ_flag
C11 O2 C6 C1 -178.0(2) no
C11 O2 C6 C5 -61.7(3) no
C11 O2 C6 C10 60.0(3) no
C6 O2 C11 C12 -118.0(3) no
C6 O2 C11 C13 120.5(3) no
C6 C1 C2 C3 -47.1(3) no
C6 C1 C2 C8 76.6(3) no
C6 C1 C2 C9 -162.7(3) no
C7 C1 C2 C3 -176.8(2) no
C7 C1 C2 C8 -53.2(3) no
C7 C1 C2 C9 67.6(3) no
C2 C1 C6 O2 163.3(2) no
C2 C1 C6 C5 48.3(4) no
C2 C1 C6 C10 -79.1(3) no
C7 C1 C6 O2 -67.8(3) no
C7 C1 C6 C5 177.3(3) no
C7 C1 C6 C10 49.8(4) no
C2 C1 C7 O1 -163.3(3) no
C6 C1 C7 O1 64.7(4) no
C1 C2 C3 Br1 179.63(19) no
C1 C2 C3 C4 55.4(3) no
C8 C2 C3 Br1 54.6(3) no
C8 C2 C3 C4 -69.7(4) no
C9 C2 C3 Br1 -64.8(3) no
C9 C2 C3 C4 171.0(3) no
Br1 C3 C4 C5 169.3(2) no
C2 C3 C4 C5 -64.5(4) no
C3 C4 C5 C6 61.9(3) no
C4 C5 C6 O2 -164.1(2) no
C4 C5 C6 C1 -54.3(3) no
C4 C5 C6 C10 75.4(4) no
O2 C11 C12 F1 66.0(4) no
O2 C11 C12 F2 -53.0(4) no
O2 C11 C12 F3 -174.1(3) no
C13 C11 C12 F1 -175.4(3) no
C13 C11 C12 F2 65.6(4) no
C13 C11 C12 F3 -55.4(4) no
O2 C11 C13 F4 59.2(4) no
O2 C11 C13 F5 179.8(3) no
O2 C11 C13 F6 -60.6(3) no
C12 C11 C13 F4 -59.7(4) no
C12 C11 C13 F5 60.9(4) no
C12 C11 C13 F6 -179.4(3) no
